data_4069156
loop_
_publ_author_name
'Joistgen, Oliver'
'Pfletschinger, Anja'
'Ciupka, Jan'
'Dolg, Michael'
'Nieger, Martin'
'Schnakenburg, Gregor'
'Fr\"ohlich, Roland'
'Kataeva, Olga'
'D\"otz, Karl Heinz'

_publ_section_title
;
 P-Coligand Tuning of the Haptotropic Metal Migration in Phenanthrene
 Chromium Complexes
;
_journal_issue 12
_journal_name_full Organometallics
_journal_page_first 3473
_journal_paper_doi 10.1021/om900057a
_journal_volume 28
_journal_year 2009
_chemical_formula_moiety 'C45 H49 Cr O4 P Si'
_chemical_formula_sum 'C45 H49 Cr O4 P Si'
_chemical_formula_weight 764.90
_chemical_name_systematic
; 
 Dicarbonyl(triphenylphosphane)[(eta-6-1,2,3,4,4a,1a)-1-tert-butyldimethyl-
 siloxy-2,3-diethyl-4-methoxyphenanthrene]chromium 
;
_space_group_IT_number 2
_symmetry_cell_setting triclinic
_symmetry_space_group_name_Hall '-P 1'
_symmetry_space_group_name_H-M 'P -1'
_atom_sites_solution_hydrogens geom
_atom_sites_solution_primary direct
_atom_sites_solution_secondary difmap
_audit_creation_method SHELXL-97
_cell_angle_alpha 73.265(1)
_cell_angle_beta 83.572(1)
_cell_angle_gamma 68.017(1)
_cell_formula_units_Z 2
_cell_length_a 9.4311(1)
_cell_length_b 11.9278(1)
_cell_length_c 19.7424(3)
_cell_measurement_reflns_used 8482
_cell_measurement_temperature 123(2)
_cell_measurement_theta_max 27.5
_cell_measurement_theta_min 1
_cell_volume 1972.16(4)
_computing_cell_refinement DENZO-SMN
_computing_data_collection Collect
_computing_data_reduction DENZO-SMN
_computing_molecular_graphics XP
_computing_publication_material 'SHELXL-97 (Sheldrick, 1997)'
_computing_structure_refinement 'SHELXL-97 (Sheldrick, 1997)'
_computing_structure_solution 'SHELXS-97 (Sheldrick, 1990)'
_diffrn_ambient_temperature 123(2)
_diffrn_measured_fraction_theta_full 0.997
_diffrn_measured_fraction_theta_max 0.981
_diffrn_measurement_device_type 'Nonius KappaCCD'
_diffrn_measurement_method 'rotation in phi and omega, 1 deg.'
_diffrn_radiation_monochromator graphite
_diffrn_radiation_source 'fine-focus sealed tube'
_diffrn_radiation_type MoK\a
_diffrn_radiation_wavelength 0.71073
_diffrn_reflns_av_R_equivalents 0.0388
_diffrn_reflns_av_sigmaI/netI 0.0528
_diffrn_reflns_limit_h_max 12
_diffrn_reflns_limit_h_min -12
_diffrn_reflns_limit_k_max 15
_diffrn_reflns_limit_k_min -15
_diffrn_reflns_limit_l_max 25
_diffrn_reflns_limit_l_min -25
_diffrn_reflns_number 32884
_diffrn_reflns_theta_full 25.01
_diffrn_reflns_theta_max 27.47
_diffrn_reflns_theta_min 3.17
_exptl_absorpt_coefficient_mu 0.403
_exptl_absorpt_correction_type none
_exptl_crystal_colour red
_exptl_crystal_density_diffrn 1.288
_exptl_crystal_density_meas ?
_exptl_crystal_density_method 'not measured'
_exptl_crystal_description needles
_exptl_crystal_F_000 808
_exptl_crystal_size_max 0.35
_exptl_crystal_size_mid 0.10
_exptl_crystal_size_min 0.05
_refine_diff_density_max 0.341
_refine_diff_density_min -0.383
_refine_diff_density_rms 0.053
_refine_ls_extinction_method none
_refine_ls_goodness_of_fit_ref 1.050
_refine_ls_hydrogen_treatment constr
_refine_ls_matrix_type full
_refine_ls_number_parameters 470
_refine_ls_number_reflns 8873
_refine_ls_number_restraints 0
_refine_ls_restrained_S_all 1.050
_refine_ls_R_factor_all 0.0519
_refine_ls_R_factor_gt 0.0347
_refine_ls_shift/su_max 0.000
_refine_ls_shift/su_mean 0.000
_refine_ls_structure_factor_coef Fsqd
_refine_ls_weighting_details 'calc w=1/[\s^2^(Fo^2^)+(0.0442P)^2^+0.0000P] where P=(Fo^2^+2Fc^2^)/3'
_refine_ls_weighting_scheme calc
_refine_ls_wR_factor_gt 0.0862
_refine_ls_wR_factor_ref 0.0911
_reflns_number_gt 6742
_reflns_number_total 8873
_reflns_threshold_expression >2sigma(I)
_cod_data_source_file om900057a_si_002.cif
_cod_data_source_block doe307_compound_6
_cod_depositor_comments
;
The following automatic conversions were performed:

'_exptl_crystal_density_meas' value 'none' was changed to '?' - the
value is perceived as not measured.

Automatic conversion script
Id: cif_fix_values 3008 2015-01-20 13:52:24Z robertas 
;
_cod_database_code 4069156

loop_
_symmetry_equiv_pos_as_xyz
'x, y, z'
'-x, -y, -z'

loop_
_atom_site_label
_atom_site_type_symbol
_atom_site_fract_x
_atom_site_fract_y
_atom_site_fract_z
_atom_site_U_iso_or_equiv
_atom_site_adp_type
_atom_site_occupancy
_atom_site_symmetry_multiplicity
_atom_site_calc_flag
_atom_site_refinement_flags
Cr1 Cr 0.34709(3) 0.37251(2) 0.207300(13) 0.01383(8) Uani 1 1 d .
C1A C 0.35054(18) 0.53091(17) 0.18280(9) 0.0198(4) Uani 1 1 d .
O1A O 0.35671(15) 0.63133(12) 0.16416(7) 0.0324(3) Uani 1 1 d .
C1B C 0.54908(19) 0.31631(16) 0.22650(9) 0.0210(4) Uani 1 1 d .
O1B O 0.68118(13) 0.27914(13) 0.23598(8) 0.0337(3) Uani 1 1 d .
P1 P 0.29743(4) 0.38135(4) 0.32370(2) 0.01492(10) Uani 1 1 d .
C1P C 0.13749(17) 0.51617(15) 0.34233(9) 0.0167(3) Uani 1 1 d .
C2P C 0.03372(18) 0.59662(16) 0.28992(9) 0.0199(4) Uani 1 1 d .
H2P H 0.0494 0.5852 0.2436 0.024 Uiso 1 1 calc R
C3P C -0.09349(19) 0.69421(17) 0.30370(10) 0.0258(4) Uani 1 1 d .
H3P H -0.1651 0.7475 0.2672 0.031 Uiso 1 1 calc R
C4P C -0.1159(2) 0.71374(17) 0.37008(10) 0.0272(4) Uani 1 1 d .
H4P H -0.2023 0.7807 0.3796 0.033 Uiso 1 1 calc R
C5P C -0.0115(2) 0.6352(2) 0.42252(10) 0.0374(5) Uani 1 1 d .
H5P H -0.0258 0.6486 0.4683 0.045 Uiso 1 1 calc R
C6P C 0.1139(2) 0.53686(19) 0.40915(10) 0.0324(5) Uani 1 1 d .
H6P H 0.1845 0.4831 0.4459 0.039 Uiso 1 1 calc R
C7P C 0.44869(17) 0.39137(16) 0.37173(9) 0.0192(4) Uani 1 1 d .
C8P C 0.4936(2) 0.32193(18) 0.44079(10) 0.0304(4) Uani 1 1 d .
H8P H 0.4491 0.2619 0.4653 0.037 Uiso 1 1 calc R
C9P C 0.6023(2) 0.3395(2) 0.47405(12) 0.0404(5) Uani 1 1 d .
H9P H 0.6328 0.2905 0.5209 0.048 Uiso 1 1 calc R
C10P C 0.6667(2) 0.4274(2) 0.43976(11) 0.0366(5) Uani 1 1 d .
H10P H 0.7421 0.4385 0.4626 0.044 Uiso 1 1 calc R
C11P C 0.6208(2) 0.4989(2) 0.37214(11) 0.0348(5) Uani 1 1 d .
H11P H 0.6628 0.5610 0.3486 0.042 Uiso 1 1 calc R
C12P C 0.5136(2) 0.48057(18) 0.33828(10) 0.0268(4) Uani 1 1 d .
H12P H 0.4838 0.5298 0.2914 0.032 Uiso 1 1 calc R
C13P C 0.25294(18) 0.25018(16) 0.38528(9) 0.0193(4) Uani 1 1 d .
C14P C 0.1048(2) 0.26199(18) 0.41087(9) 0.0251(4) Uani 1 1 d .
H14P H 0.0234 0.3404 0.3968 0.030 Uiso 1 1 calc R
C15P C 0.0762(2) 0.1603(2) 0.45645(10) 0.0364(5) Uani 1 1 d .
H15P H -0.0245 0.1700 0.4740 0.044 Uiso 1 1 calc R
C16P C 0.1923(3) 0.0451(2) 0.47663(11) 0.0392(5) Uani 1 1 d .
H16P H 0.1725 -0.0241 0.5085 0.047 Uiso 1 1 calc R
C17P C 0.3379(2) 0.03149(19) 0.44999(11) 0.0353(5) Uani 1 1 d .
H17P H 0.4181 -0.0479 0.4629 0.042 Uiso 1 1 calc R
C18P C 0.3677(2) 0.13274(17) 0.40461(10) 0.0267(4) Uani 1 1 d .
H18P H 0.4682 0.1217 0.3864 0.032 Uiso 1 1 calc R
C1 C 0.28375(17) 0.41187(15) 0.09746(8) 0.0158(3) Uani 1 1 d .
O1 O 0.29653(12) 0.50520(11) 0.03868(6) 0.0192(3) Uani 1 1 d .
C11 C 0.2366(2) 0.50115(18) -0.02416(9) 0.0285(4) Uani 1 1 d .
H11A H 0.2765 0.4148 -0.0282 0.043 Uiso 1 1 calc R
H11B H 0.2679 0.5553 -0.0657 0.043 Uiso 1 1 calc R
H11C H 0.1248 0.5306 -0.0213 0.043 Uiso 1 1 calc R
C2 C 0.40896(17) 0.29810(16) 0.11410(9) 0.0171(4) Uani 1 1 d .
C21 C 0.55213(18) 0.28329(17) 0.06853(9) 0.0227(4) Uani 1 1 d .
H21A H 0.6426 0.2423 0.0998 0.027 Uiso 1 1 calc R
H21B H 0.5515 0.3677 0.0419 0.027 Uiso 1 1 calc R
C22 C 0.5685(2) 0.20659(19) 0.01598(10) 0.0324(5) Uani 1 1 d .
H22A H 0.6623 0.2019 -0.0118 0.049 Uiso 1 1 calc R
H22B H 0.4802 0.2470 -0.0157 0.049 Uiso 1 1 calc R
H22C H 0.5734 0.1217 0.0419 0.049 Uiso 1 1 calc R
C3 C 0.39753(17) 0.19625(15) 0.17209(9) 0.0168(3) Uani 1 1 d .
C31 C 0.52657(19) 0.06974(16) 0.18997(10) 0.0246(4) Uani 1 1 d .
H31A H 0.6137 0.0759 0.1581 0.029 Uiso 1 1 calc R
H31B H 0.4920 0.0079 0.1792 0.029 Uiso 1 1 calc R
C32 C 0.58495(19) 0.01807(17) 0.26570(10) 0.0295(4) Uani 1 1 d .
H32A H 0.6674 -0.0638 0.2708 0.044 Uiso 1 1 calc R
H32B H 0.5012 0.0086 0.2982 0.044 Uiso 1 1 calc R
H32C H 0.6239 0.0762 0.2769 0.044 Uiso 1 1 calc R
C4 C 0.25787(17) 0.21363(15) 0.20863(8) 0.0154(3) Uani 1 1 d .
O4 O 0.23751(12) 0.11477(10) 0.25939(6) 0.0183(3) Uani 1 1 d .
Si4 Si 0.17141(5) 0.00352(4) 0.25730(3) 0.01981(11) Uani 1 1 d .
C41 C 0.0065(2) 0.01718(18) 0.31976(10) 0.0297(4) Uani 1 1 d .
H41A H -0.0765 0.0974 0.3018 0.045 Uiso 1 1 calc R
H41B H 0.0385 0.0132 0.3662 0.045 Uiso 1 1 calc R
H41C H -0.0293 -0.0519 0.3242 0.045 Uiso 1 1 calc R
C42 C 0.3259(2) -0.15029(17) 0.29383(11) 0.0342(5) Uani 1 1 d .
H42A H 0.4147 -0.1596 0.2620 0.051 Uiso 1 1 calc R
H42B H 0.2885 -0.2184 0.2981 0.051 Uiso 1 1 calc R
H42C H 0.3556 -0.1536 0.3406 0.051 Uiso 1 1 calc R
C43 C 0.11337(19) 0.01663(16) 0.16556(9) 0.0225(4) Uani 1 1 d .
C44 C 0.0003(2) 0.14759(17) 0.13034(10) 0.0280(4) Uani 1 1 d .
H44A H -0.0881 0.1702 0.1616 0.042 Uiso 1 1 calc R
H44B H -0.0340 0.1473 0.0854 0.042 Uiso 1 1 calc R
H44C H 0.0507 0.2089 0.1216 0.042 Uiso 1 1 calc R
C45 C 0.2505(2) -0.01777(18) 0.11587(10) 0.0312(4) Uani 1 1 d .
H45A H 0.3041 0.0409 0.1092 0.047 Uiso 1 1 calc R
H45B H 0.2144 -0.0129 0.0701 0.047 Uiso 1 1 calc R
H45C H 0.3204 -0.1033 0.1366 0.047 Uiso 1 1 calc R
C46 C 0.0333(2) -0.0787(2) 0.17561(11) 0.0411(5) Uani 1 1 d .
H46A H -0.0546 -0.0589 0.2074 0.062 Uiso 1 1 calc R
H46B H 0.1054 -0.1636 0.1961 0.062 Uiso 1 1 calc R
H46C H -0.0018 -0.0743 0.1297 0.062 Uiso 1 1 calc R
C4A C 0.13361(17) 0.33157(15) 0.19461(8) 0.0152(3) Uani 1 1 d .
C5 C -0.00779(17) 0.34338(16) 0.23396(9) 0.0185(4) Uani 1 1 d .
H5 H -0.0129 0.2759 0.2728 0.022 Uiso 1 1 calc R
C6 C -0.13180(18) 0.44836(16) 0.21637(9) 0.0222(4) Uani 1 1 d .
H6 H -0.2254 0.4511 0.2407 0.027 Uiso 1 1 calc R
C6A C -0.12694(17) 0.55616(16) 0.16207(9) 0.0192(4) Uani 1 1 d .
C7 C -0.25708(19) 0.66776(17) 0.14917(10) 0.0265(4) Uani 1 1 d .
H7 H -0.3495 0.6680 0.1739 0.032 Uiso 1 1 calc R
C8 C -0.2525(2) 0.77519(18) 0.10188(10) 0.0302(4) Uani 1 1 d .
H8 H -0.3415 0.8491 0.0931 0.036 Uiso 1 1 calc R
C9 C -0.1162(2) 0.77557(17) 0.06654(10) 0.0294(4) Uani 1 1 d .
H9 H -0.1117 0.8511 0.0349 0.035 Uiso 1 1 calc R
C10 C 0.01235(19) 0.66744(16) 0.07702(9) 0.0232(4) Uani 1 1 d .
H10 H 0.1038 0.6699 0.0521 0.028 Uiso 1 1 calc R
C10A C 0.01096(17) 0.55374(15) 0.12376(8) 0.0175(4) Uani 1 1 d .
C10B C 0.14246(17) 0.43478(15) 0.13758(8) 0.0149(3) Uani 1 1 d .

loop_
_atom_site_aniso_label
_atom_site_aniso_U_11
_atom_site_aniso_U_22
_atom_site_aniso_U_33
_atom_site_aniso_U_23
_atom_site_aniso_U_13
_atom_site_aniso_U_12
Cr1 0.01305(13) 0.01601(15) 0.01432(14) -0.00539(11) 0.00101(10) -0.00660(11)
C1A 0.0211(9) 0.0255(10) 0.0158(9) -0.0060(8) -0.0014(7) -0.0110(7)
O1A 0.0477(8) 0.0243(8) 0.0308(8) -0.0024(6) -0.0043(6) -0.0217(6)
C1B 0.0223(9) 0.0237(10) 0.0234(10) -0.0133(8) 0.0041(7) -0.0111(8)
O1B 0.0150(6) 0.0401(8) 0.0537(9) -0.0241(7) 0.0000(6) -0.0097(6)
P1 0.0143(2) 0.0159(2) 0.0141(2) -0.00384(18) -0.00075(16) -0.00490(17)
C1P 0.0183(8) 0.0167(9) 0.0162(9) -0.0049(7) 0.0010(6) -0.0075(7)
C2P 0.0217(9) 0.0199(9) 0.0180(9) -0.0074(8) -0.0015(7) -0.0055(7)
C3P 0.0255(9) 0.0206(10) 0.0246(10) -0.0048(8) -0.0051(7) -0.0005(8)
C4P 0.0259(9) 0.0219(10) 0.0289(11) -0.0112(9) 0.0059(8) -0.0015(8)
C5P 0.0415(11) 0.0416(13) 0.0193(10) -0.0168(10) 0.0008(8) 0.0021(10)
C6P 0.0334(10) 0.0364(12) 0.0170(10) -0.0103(9) -0.0058(8) 0.0028(9)
C7P 0.0153(8) 0.0198(9) 0.0219(9) -0.0097(8) -0.0017(7) -0.0022(7)
C8P 0.0354(11) 0.0259(11) 0.0291(11) -0.0039(9) -0.0143(8) -0.0087(8)
C9P 0.0445(12) 0.0345(13) 0.0377(13) -0.0085(10) -0.0252(10) -0.0032(10)
C10P 0.0219(10) 0.0502(14) 0.0475(14) -0.0315(12) -0.0078(9) -0.0079(9)
C11P 0.0306(10) 0.0566(14) 0.0360(12) -0.0274(11) 0.0088(9) -0.0277(10)
C12P 0.0280(10) 0.0394(12) 0.0217(10) -0.0136(9) 0.0024(7) -0.0186(9)
C13P 0.0251(9) 0.0217(10) 0.0132(8) -0.0036(7) -0.0017(7) -0.0109(7)
C14P 0.0287(10) 0.0313(11) 0.0208(10) -0.0093(8) 0.0048(7) -0.0165(8)
C15P 0.0459(12) 0.0471(14) 0.0288(11) -0.0117(10) 0.0103(9) -0.0322(11)
C16P 0.0654(15) 0.0389(13) 0.0242(11) 0.0016(10) -0.0040(10) -0.0372(12)
C17P 0.0514(13) 0.0233(11) 0.0316(12) 0.0010(9) -0.0149(9) -0.0161(9)
C18P 0.0309(10) 0.0229(10) 0.0257(10) -0.0037(8) -0.0073(8) -0.0091(8)
C1 0.0197(8) 0.0178(9) 0.0145(8) -0.0060(7) 0.0007(6) -0.0109(7)
O1 0.0245(6) 0.0226(7) 0.0135(6) -0.0028(5) 0.0005(5) -0.0134(5)
C11 0.0422(11) 0.0321(11) 0.0153(9) -0.0045(8) -0.0042(8) -0.0183(9)
C2 0.0162(8) 0.0228(9) 0.0175(9) -0.0106(8) 0.0025(6) -0.0097(7)
C21 0.0186(8) 0.0284(10) 0.0240(10) -0.0108(8) 0.0065(7) -0.0105(7)
C22 0.0304(10) 0.0403(12) 0.0305(11) -0.0208(10) 0.0086(8) -0.0111(9)
C3 0.0162(8) 0.0169(9) 0.0193(9) -0.0084(7) -0.0002(6) -0.0054(7)
C31 0.0207(9) 0.0189(10) 0.0304(10) -0.0086(8) 0.0026(7) -0.0024(7)
C32 0.0221(9) 0.0209(10) 0.0385(12) -0.0053(9) -0.0071(8) -0.0003(8)
C4 0.0209(8) 0.0148(8) 0.0138(8) -0.0047(7) -0.0010(6) -0.0091(7)
O4 0.0218(6) 0.0158(6) 0.0180(6) -0.0026(5) -0.0004(5) -0.0087(5)
Si4 0.0243(2) 0.0153(3) 0.0211(3) -0.0033(2) 0.00022(19) -0.0099(2)
C41 0.0359(10) 0.0320(11) 0.0297(11) -0.0086(9) 0.0052(8) -0.0227(9)
C42 0.0424(11) 0.0183(10) 0.0388(12) -0.0009(9) -0.0070(9) -0.0105(9)
C43 0.0258(9) 0.0202(10) 0.0252(10) -0.0097(8) 0.0005(7) -0.0097(7)
C44 0.0257(9) 0.0302(11) 0.0276(10) -0.0125(9) -0.0047(8) -0.0047(8)
C45 0.0327(10) 0.0291(11) 0.0278(11) -0.0117(9) -0.0032(8) -0.0030(8)
C46 0.0558(13) 0.0417(13) 0.0419(13) -0.0164(11) -0.0021(10) -0.0309(11)
C4A 0.0157(8) 0.0185(9) 0.0156(8) -0.0080(7) -0.0006(6) -0.0080(7)
C5 0.0192(8) 0.0209(9) 0.0202(9) -0.0087(8) 0.0044(7) -0.0116(7)
C6 0.0162(8) 0.0276(10) 0.0282(10) -0.0146(8) 0.0050(7) -0.0101(7)
C6A 0.0175(8) 0.0205(9) 0.0228(9) -0.0118(8) -0.0044(7) -0.0048(7)
C7 0.0182(9) 0.0291(11) 0.0332(11) -0.0171(9) -0.0042(7) -0.0019(8)
C8 0.0286(10) 0.0226(10) 0.0336(11) -0.0141(9) -0.0130(8) 0.0059(8)
C9 0.0414(11) 0.0201(10) 0.0239(10) -0.0046(8) -0.0098(8) -0.0062(8)
C10 0.0271(9) 0.0213(10) 0.0207(9) -0.0059(8) -0.0041(7) -0.0070(8)
C10A 0.0195(8) 0.0202(9) 0.0158(9) -0.0082(7) -0.0046(7) -0.0066(7)
C10B 0.0160(8) 0.0166(9) 0.0155(8) -0.0058(7) -0.0025(6) -0.0079(7)

loop_
_atom_type_symbol
_atom_type_description
_atom_type_scat_dispersion_real
_atom_type_scat_dispersion_imag
_atom_type_scat_source
C C 0.0033 0.0016 'International Tables Vol C Tables 4.2.6.8 and 6.1.1.4'
H H 0.0000 0.0000 'International Tables Vol C Tables 4.2.6.8 and 6.1.1.4'
O O 0.0106 0.0060 'International Tables Vol C Tables 4.2.6.8 and 6.1.1.4'
Si Si 0.0817 0.0704 'International Tables Vol C Tables 4.2.6.8 and 6.1.1.4'
P P 0.1023 0.0942 'International Tables Vol C Tables 4.2.6.8 and 6.1.1.4'
Cr Cr 0.3209 0.6236 'International Tables Vol C Tables 4.2.6.8 and 6.1.1.4'

loop_
_geom_angle_atom_site_label_1
_geom_angle_atom_site_label_2
_geom_angle_atom_site_label_3
_geom_angle
C1B Cr1 C1A 87.41(7)
C1B Cr1 C1 117.19(7)
C1A Cr1 C1 85.98(7)
C1B Cr1 C2 88.27(7)
C1A Cr1 C2 108.67(7)
C1 Cr1 C2 37.41(6)
C1B Cr1 C10B 155.07(7)
C1A Cr1 C10B 91.42(7)
C1 Cr1 C10B 37.95(5)
C2 Cr1 C10B 68.53(6)
C1B Cr1 C3 87.07(6)
C1A Cr1 C3 145.88(7)
C1 Cr1 C3 66.97(6)
C2 Cr1 C3 37.52(6)
C10B Cr1 C3 80.00(6)
C1B Cr1 C4A 149.65(7)
C1A Cr1 C4A 122.63(7)
C1 Cr1 C4A 65.90(6)
C2 Cr1 C4A 78.53(5)
C10B Cr1 C4A 36.60(5)
C3 Cr1 C4A 65.83(5)
C1B Cr1 P1 88.10(5)
C1A Cr1 P1 89.84(5)
C1 Cr1 P1 154.08(4)
C2 Cr1 P1 160.94(5)
C10B Cr1 P1 116.81(4)
C3 Cr1 P1 123.57(4)
C4A Cr1 P1 95.54(4)
C1B Cr1 C4 113.75(7)
C1A Cr1 C4 156.83(7)
C1 Cr1 C4 76.16(6)
C2 Cr1 C4 64.86(6)
C10B Cr1 C4 65.42(6)
C3 Cr1 C4 35.42(5)
C4A Cr1 C4 35.93(5)
P1 Cr1 C4 99.75(4)
O1A C1A Cr1 176.71(15)
O1B C1B Cr1 177.02(15)
C13P P1 C1P 100.72(7)
C13P P1 C7P 102.23(8)
C1P P1 C7P 97.88(7)
C13P P1 Cr1 116.65(5)
C1P P1 Cr1 118.64(5)
C7P P1 Cr1 117.46(5)
C2P C1P C6P 118.31(15)
C2P C1P P1 119.85(12)
C6P C1P P1 121.79(13)
C1P C2P C3P 121.10(16)
C1P C2P H2P 119.5
C3P C2P H2P 119.5
C4P C3P C2P 120.11(17)
C4P C3P H3P 119.9
C2P C3P H3P 119.9
C3P C4P C5P 119.24(16)
C3P C4P H4P 120.4
C5P C4P H4P 120.4
C4P C5P C6P 120.70(18)
C4P C5P H5P 119.7
C6P C5P H5P 119.7
C5P C6P C1P 120.53(17)
C5P C6P H6P 119.7
C1P C6P H6P 119.7
C12P C7P C8P 117.90(16)
C12P C7P P1 117.62(13)
C8P C7P P1 124.32(13)
C9P C8P C7P 120.69(19)
C9P C8P H8P 119.7
C7P C8P H8P 119.7
C10P C9P C8P 120.60(19)
C10P C9P H9P 119.7
C8P C9P H9P 119.7
C11P C10P C9P 119.40(17)
C11P C10P H10P 120.3
C9P C10P H10P 120.3
C10P C11P C12P 120.22(19)
C10P C11P H11P 119.9
C12P C11P H11P 119.9
C11P C12P C7P 121.16(18)
C11P C12P H12P 119.4
C7P C12P H12P 119.4
C18P C13P C14P 117.99(16)
C18P C13P P1 119.43(13)
C14P C13P P1 122.48(14)
C15P C14P C13P 120.55(18)
C15P C14P H14P 119.7
C13P C14P H14P 119.7
C16P C15P C14P 120.68(18)
C16P C15P H15P 119.7
C14P C15P H15P 119.7
C15P C16P C17P 119.22(18)
C15P C16P H16P 120.4
C17P C16P H16P 120.4
C16P C17P C18P 120.48(19)
C16P C17P H17P 119.8
C18P C17P H17P 119.8
C17P C18P C13P 121.02(18)
C17P C18P H18P 119.5
C13P C18P H18P 119.5
O1 C1 C2 117.79(13)
O1 C1 C10B 118.96(14)
C2 C1 C10B 123.24(15)
O1 C1 Cr1 129.68(10)
C2 C1 Cr1 71.76(9)
C10B C1 Cr1 73.81(9)
C1 O1 C11 112.22(12)
O1 C11 H11A 109.5
O1 C11 H11B 109.5
H11A C11 H11B 109.5
O1 C11 H11C 109.5
H11A C11 H11C 109.5
H11B C11 H11C 109.5
C1 C2 C3 119.67(13)
C1 C2 C21 119.19(15)
C3 C2 C21 121.10(14)
C1 C2 Cr1 70.83(9)
C3 C2 Cr1 73.96(9)
C21 C2 Cr1 129.01(11)
C2 C21 C22 114.08(13)
C2 C21 H21A 108.7
C22 C21 H21A 108.7
C2 C21 H21B 108.7
C22 C21 H21B 108.7
H21A C21 H21B 107.6
C21 C22 H22A 109.5
C21 C22 H22B 109.5
H22A C22 H22B 109.5
C21 C22 H22C 109.5
H22A C22 H22C 109.5
H22B C22 H22C 109.5
C4 C3 C2 117.95(14)
C4 C3 C31 120.19(15)
C2 C3 C31 121.67(14)
C4 C3 Cr1 74.93(9)
C2 C3 Cr1 68.52(9)
C31 C3 Cr1 131.79(11)
C3 C31 C32 117.05(15)
C3 C31 H31A 108.0
C32 C31 H31A 108.0
C3 C31 H31B 108.0
C32 C31 H31B 108.0
H31A C31 H31B 107.3
C31 C32 H32A 109.5
C31 C32 H32B 109.5
H32A C32 H32B 109.5
C31 C32 H32C 109.5
H32A C32 H32C 109.5
H32B C32 H32C 109.5
O4 C4 C3 119.61(14)
O4 C4 C4A 118.04(13)
C3 C4 C4A 122.35(15)
O4 C4 Cr1 135.39(11)
C3 C4 Cr1 69.65(9)
C4A C4 Cr1 70.51(9)
C4 O4 Si4 133.34(10)
O4 Si4 C41 106.49(7)
O4 Si4 C42 106.54(7)
C41 Si4 C42 107.79(9)
O4 Si4 C43 113.41(7)
C41 Si4 C43 111.09(8)
C42 Si4 C43 111.19(9)
Si4 C41 H41A 109.5
Si4 C41 H41B 109.5
H41A C41 H41B 109.5
Si4 C41 H41C 109.5
H41A C41 H41C 109.5
H41B C41 H41C 109.5
Si4 C42 H42A 109.5
Si4 C42 H42B 109.5
H42A C42 H42B 109.5
Si4 C42 H42C 109.5
H42A C42 H42C 109.5
H42B C42 H42C 109.5
C45 C43 C44 108.85(15)
C45 C43 C46 107.94(15)
C44 C43 C46 108.32(15)
C45 C43 Si4 112.90(12)
C44 C43 Si4 112.58(12)
C46 C43 Si4 106.02(13)
C43 C44 H44A 109.5
C43 C44 H44B 109.5
H44A C44 H44B 109.5
C43 C44 H44C 109.5
H44A C44 H44C 109.5
H44B C44 H44C 109.5
C43 C45 H45A 109.5
C43 C45 H45B 109.5
H45A C45 H45B 109.5
C43 C45 H45C 109.5
H45A C45 H45C 109.5
H45B C45 H45C 109.5
C43 C46 H46A 109.5
C43 C46 H46B 109.5
H46A C46 H46B 109.5
C43 C46 H46C 109.5
H46A C46 H46C 109.5
H46B C46 H46C 109.5
C4 C4A C10B 120.58(14)
C4 C4A C5 119.71(15)
C10B C4A C5 119.45(14)
C4 C4A Cr1 73.57(8)
C10B C4A Cr1 70.28(8)
C5 C4A Cr1 133.86(11)
C6 C5 C4A 120.86(16)
C6 C5 H5 119.6
C4A C5 H5 119.6
C5 C6 C6A 121.80(15)
C5 C6 H6 119.1
C6A C6 H6 119.1
C7 C6A C10A 119.87(16)
C7 C6A C6 119.72(15)
C10A C6A C6 120.31(15)
C8 C7 C6A 121.24(16)
C8 C7 H7 119.4
C6A C7 H7 119.4
C7 C8 C9 119.41(16)
C7 C8 H8 120.3
C9 C8 H8 120.3
C10 C9 C8 120.77(18)
C10 C9 H9 119.6
C8 C9 H9 119.6
C9 C10 C10A 121.52(16)
C9 C10 H10 119.2
C10A C10 H10 119.2
C10 C10A C6A 117.09(15)
C10 C10A C10B 124.82(14)
C6A C10A C10B 118.06(15)
C4A C10B C1 115.90(14)
C4A C10B C10A 119.01(13)
C1 C10B C10A 125.08(15)
C4A C10B Cr1 73.12(9)
C1 C10B Cr1 68.24(8)
C10A C10B Cr1 128.82(11)

loop_
_geom_bond_atom_site_label_1
_geom_bond_atom_site_label_2
_geom_bond_distance
Cr1 C1B 1.8115(17)
Cr1 C1A 1.8224(18)
Cr1 C1 2.1848(16)
Cr1 C2 2.1969(16)
Cr1 C10B 2.2592(15)
Cr1 C3 2.2690(16)
Cr1 C4A 2.2966(15)
Cr1 P1 2.3180(5)
Cr1 C4 2.3367(15)
Cr1 Ar 1.751(1)
C1A O1A 1.169(2)
C1B O1B 1.1724(19)
P1 C13P 1.8395(17)
P1 C1P 1.8431(16)
P1 C7P 1.8559(17)
C1P C2P 1.379(2)
C1P C6P 1.390(2)
C2P C3P 1.390(2)
C2P H2P 0.9500
C3P C4P 1.376(2)
C3P H3P 0.9500
C4P C5P 1.378(3)
C4P H4P 0.9500
C5P C6P 1.383(3)
C5P H5P 0.9500
C6P H6P 0.9500
C7P C12P 1.391(2)
C7P C8P 1.393(2)
C8P C9P 1.384(3)
C8P H8P 0.9500
C9P C10P 1.380(3)
C9P H9P 0.9500
C10P C11P 1.376(3)
C10P H10P 0.9500
C11P C12P 1.385(2)
C11P H11P 0.9500
C12P H12P 0.9500
C13P C18P 1.389(2)
C13P C14P 1.401(2)
C14P C15P 1.384(2)
C14P H14P 0.9500
C15P C16P 1.380(3)
C15P H15P 0.9500
C16P C17P 1.381(3)
C16P H16P 0.9500
C17P C18P 1.384(3)
C17P H17P 0.9500
C18P H18P 0.9500
C1 O1 1.3877(18)
C1 C2 1.405(2)
C1 C10B 1.447(2)
O1 C11 1.440(2)
C11 H11A 0.9800
C11 H11B 0.9800
C11 H11C 0.9800
C2 C3 1.438(2)
C2 C21 1.518(2)
C21 C22 1.530(2)
C21 H21A 0.9900
C21 H21B 0.9900
C22 H22A 0.9800
C22 H22B 0.9800
C22 H22C 0.9800
C3 C4 1.402(2)
C3 C31 1.516(2)
C31 C32 1.522(3)
C31 H31A 0.9900
C31 H31B 0.9900
C32 H32A 0.9800
C32 H32B 0.9800
C32 H32C 0.9800
C4 O4 1.3702(18)
C4 C4A 1.429(2)
O4 Si4 1.6757(11)
Si4 C41 1.8607(18)
Si4 C42 1.8657(19)
Si4 C43 1.8971(18)
C41 H41A 0.9800
C41 H41B 0.9800
C41 H41C 0.9800
C42 H42A 0.9800
C42 H42B 0.9800
C42 H42C 0.9800
C43 C45 1.534(2)
C43 C44 1.534(2)
C43 C46 1.544(2)
C44 H44A 0.9800
C44 H44B 0.9800
C44 H44C 0.9800
C45 H45A 0.9800
C45 H45B 0.9800
C45 H45C 0.9800
C46 H46A 0.9800
C46 H46B 0.9800
C46 H46C 0.9800
C4A C10B 1.431(2)
C4A C5 1.446(2)
C5 C6 1.342(2)
C5 H5 0.9500
C6 C6A 1.430(2)
C6 H6 0.9500
C6A C7 1.412(2)
C6A C10A 1.424(2)
C7 C8 1.363(3)
C7 H7 0.9500
C8 C9 1.393(3)
C8 H8 0.9500
C9 C10 1.381(2)
C9 H9 0.9500
C10 C10A 1.407(2)
C10 H10 0.9500
C10A C10B 1.470(2)

loop_
_geom_hbond_atom_site_label_D
_geom_hbond_atom_site_label_H
_geom_hbond_atom_site_label_A
_geom_hbond_distance_DH
_geom_hbond_distance_HA
_geom_hbond_distance_DA
_geom_hbond_angle_DHA
_geom_hbond_site_symmetry_A
C21 H21B O1 0.99 2.57 3.439(2) 146.2 2_665
C6 H6 O1B 0.95 2.54 3.066(2) 114.7 1_455

loop_
_geom_torsion_atom_site_label_1
_geom_torsion_atom_site_label_2
_geom_torsion_atom_site_label_3
_geom_torsion_atom_site_label_4
_geom_torsion
C1B Cr1 C1A O1A 72(3)
C1 Cr1 C1A O1A -46(3)
C2 Cr1 C1A O1A -16(3)
C10B Cr1 C1A O1A -84(3)
C3 Cr1 C1A O1A -9(3)
C4A Cr1 C1A O1A -104(3)
P1 Cr1 C1A O1A 160(3)
C4 Cr1 C1A O1A -85(3)
C1A Cr1 C1B O1B -96(3)
C1 Cr1 C1B O1B -12(3)
C2 Cr1 C1B O1B 13(3)
C10B Cr1 C1B O1B -8(3)
C3 Cr1 C1B O1B 50(3)
C4A Cr1 C1B O1B 76(3)
P1 Cr1 C1B O1B 174(3)
C4 Cr1 C1B O1B 74(3)
C1B Cr1 P1 C13P -99.93(8)
C1A Cr1 P1 C13P 172.65(8)
C1 Cr1 P1 C13P 92.21(11)
C2 Cr1 P1 C13P -20.80(14)
C10B Cr1 P1 C13P 81.13(8)
C3 Cr1 P1 C13P -14.71(8)
C4A Cr1 P1 C13P 49.86(7)
C4 Cr1 P1 C13P 13.85(7)
C1B Cr1 P1 C1P 139.32(8)
C1A Cr1 P1 C1P 51.90(8)
C1 Cr1 P1 C1P -28.54(12)
C2 Cr1 P1 C1P -141.55(13)
C10B Cr1 P1 C1P -39.62(7)
C3 Cr1 P1 C1P -135.46(7)
C4A Cr1 P1 C1P -70.89(7)
C4 Cr1 P1 C1P -106.90(7)
C1B Cr1 P1 C7P 21.93(8)
C1A Cr1 P1 C7P -65.49(8)
C1 Cr1 P1 C7P -145.93(11)
C2 Cr1 P1 C7P 101.06(14)
C10B Cr1 P1 C7P -157.00(8)
C3 Cr1 P1 C7P 107.15(8)
C4A Cr1 P1 C7P 171.72(7)
C4 Cr1 P1 C7P 135.71(7)
C13P P1 C1P C2P -116.78(14)
C7P P1 C1P C2P 139.11(14)
Cr1 P1 C1P C2P 11.80(15)
C13P P1 C1P C6P 60.46(16)
C7P P1 C1P C6P -43.65(16)
Cr1 P1 C1P C6P -170.96(13)
C6P C1P C2P C3P -1.6(3)
P1 C1P C2P C3P 175.76(13)
C1P C2P C3P C4P 1.5(3)
C2P C3P C4P C5P -0.4(3)
C3P C4P C5P C6P -0.6(3)
C4P C5P C6P C1P 0.5(3)
C2P C1P C6P C5P 0.6(3)
P1 C1P C6P C5P -176.69(16)
C13P P1 C7P C12P 177.90(13)
C1P P1 C7P C12P -79.26(14)
Cr1 P1 C7P C12P 48.86(15)
C13P P1 C7P C8P -6.90(17)
C1P P1 C7P C8P 95.93(16)
Cr1 P1 C7P C8P -135.95(14)
C12P C7P C8P C9P -1.6(3)
P1 C7P C8P C9P -176.80(15)
C7P C8P C9P C10P 0.9(3)
C8P C9P C10P C11P 0.7(3)
C9P C10P C11P C12P -1.5(3)
C10P C11P C12P C7P 0.8(3)
C8P C7P C12P C11P 0.8(3)
P1 C7P C12P C11P 176.27(14)
C1P P1 C13P C18P -160.10(14)
C7P P1 C13P C18P -59.51(15)
Cr1 P1 C13P C18P 70.04(15)
C1P P1 C13P C14P 23.46(16)
C7P P1 C13P C14P 124.06(14)
Cr1 P1 C13P C14P -106.40(14)
C18P C13P C14P C15P 2.7(3)
P1 C13P C14P C15P 179.17(14)
C13P C14P C15P C16P -1.0(3)
C14P C15P C16P C17P -0.9(3)
C15P C16P C17P C18P 1.2(3)
C16P C17P C18P C13P 0.5(3)
C14P C13P C18P C17P -2.5(3)
P1 C13P C18P C17P -179.05(14)
C1B Cr1 C1 O1 -68.05(15)
C1A Cr1 C1 O1 16.96(14)
C2 Cr1 C1 O1 -111.37(17)
C10B Cr1 C1 O1 114.47(17)
C3 Cr1 C1 O1 -141.74(15)
C4A Cr1 C1 O1 145.55(15)
P1 Cr1 C1 O1 98.28(14)
C4 Cr1 C1 O1 -177.91(15)
C1B Cr1 C1 C2 43.32(11)
C1A Cr1 C1 C2 128.33(10)
C10B Cr1 C1 C2 -134.16(13)
C3 Cr1 C1 C2 -30.37(8)
C4A Cr1 C1 C2 -103.08(10)
P1 Cr1 C1 C2 -150.35(9)
C4 Cr1 C1 C2 -66.54(9)
C1B Cr1 C1 C10B 177.48(9)
C1A Cr1 C1 C10B -97.51(10)
C2 Cr1 C1 C10B 134.16(13)
C3 Cr1 C1 C10B 103.79(10)
C4A Cr1 C1 C10B 31.08(9)
P1 Cr1 C1 C10B -16.19(15)
C4 Cr1 C1 C10B 67.62(9)
C2 C1 O1 C11 93.16(17)
C10B C1 O1 C11 -85.55(17)
Cr1 C1 O1 C11 -178.13(12)
O1 C1 C2 C3 -176.44(14)
C10B C1 C2 C3 2.2(2)
Cr1 C1 C2 C3 57.67(13)
O1 C1 C2 C21 1.2(2)
C10B C1 C2 C21 179.85(14)
Cr1 C1 C2 C21 -124.68(14)
O1 C1 C2 Cr1 125.89(13)
C10B C1 C2 Cr1 -55.46(14)
C1B Cr1 C2 C1 -142.37(10)
C1A Cr1 C2 C1 -55.69(10)
C10B Cr1 C2 C1 28.30(9)
C3 Cr1 C2 C1 130.18(13)
C4A Cr1 C2 C1 65.13(9)
P1 Cr1 C2 C1 138.53(12)
C4 Cr1 C2 C1 100.29(10)
C1B Cr1 C2 C3 87.45(10)
C1A Cr1 C2 C3 174.13(9)
C1 Cr1 C2 C3 -130.18(13)
C10B Cr1 C2 C3 -101.88(9)
C4A Cr1 C2 C3 -65.06(9)
P1 Cr1 C2 C3 8.34(18)
C4 Cr1 C2 C3 -29.90(8)
C1B Cr1 C2 C21 -29.86(16)
C1A Cr1 C2 C21 56.82(16)
C1 Cr1 C2 C21 112.51(19)
C10B Cr1 C2 C21 140.81(17)
C3 Cr1 C2 C21 -117.31(19)
C4A Cr1 C2 C21 177.64(16)
P1 Cr1 C2 C21 -108.96(17)
C4 Cr1 C2 C21 -147.20(17)
C1 C2 C21 C22 -102.11(19)
C3 C2 C21 C22 75.5(2)
Cr1 C2 C21 C22 169.70(13)
C1 C2 C3 C4 2.2(2)
C21 C2 C3 C4 -175.42(14)
Cr1 C2 C3 C4 58.32(13)
C1 C2 C3 C31 177.07(15)
C21 C2 C3 C31 -0.5(2)
Cr1 C2 C3 C31 -126.78(15)
C1 C2 C3 Cr1 -56.15(13)
C21 C2 C3 Cr1 126.26(14)
C1B Cr1 C3 C4 140.16(11)
C1A Cr1 C3 C4 -138.82(12)
C1 Cr1 C3 C4 -98.59(10)
C2 Cr1 C3 C4 -128.87(14)
C10B Cr1 C3 C4 -61.25(10)
C4A Cr1 C3 C4 -25.78(9)
P1 Cr1 C3 C4 54.39(10)
C1B Cr1 C3 C2 -90.97(10)
C1A Cr1 C3 C2 -9.95(15)
C1 Cr1 C3 C2 30.28(9)
C10B Cr1 C3 C2 67.62(9)
C4A Cr1 C3 C2 103.09(10)
P1 Cr1 C3 C2 -176.74(7)
C4 Cr1 C3 C2 128.87(14)
C1B Cr1 C3 C31 22.92(15)
C1A Cr1 C3 C31 103.94(18)
C1 Cr1 C3 C31 144.18(16)
C2 Cr1 C3 C31 113.89(18)
C10B Cr1 C3 C31 -178.49(16)
C4A Cr1 C3 C31 -143.01(16)
P1 Cr1 C3 C31 -62.85(16)
C4 Cr1 C3 C31 -117.24(19)
C4 C3 C31 C32 -59.0(2)
C2 C3 C31 C32 126.17(17)
Cr1 C3 C31 C32 37.6(2)
C2 C3 C4 O4 173.41(14)
C31 C3 C4 O4 -1.6(2)
Cr1 C3 C4 O4 -131.50(14)
C2 C3 C4 C4A -6.1(2)
C31 C3 C4 C4A 178.91(15)
Cr1 C3 C4 C4A 48.99(14)
C2 C3 C4 Cr1 -55.10(13)
C31 C3 C4 Cr1 129.92(15)
C1B Cr1 C4 O4 67.64(16)
C1A Cr1 C4 O4 -137.83(17)
C1 Cr1 C4 O4 -178.43(16)
C2 Cr1 C4 O4 143.58(17)
C10B Cr1 C4 O4 -139.72(16)
C3 Cr1 C4 O4 111.99(19)
C4A Cr1 C4 O4 -110.56(18)
P1 Cr1 C4 O4 -24.59(15)
C1B Cr1 C4 C3 -44.35(12)
C1A Cr1 C4 C3 110.18(17)
C1 Cr1 C4 C3 69.58(10)
C2 Cr1 C4 C3 31.59(9)
C10B Cr1 C4 C3 108.29(11)
C4A Cr1 C4 C3 137.46(14)
P1 Cr1 C4 C3 -136.58(9)
C1B Cr1 C4 C4A 178.20(10)
C1A Cr1 C4 C4A -27.3(2)
C1 Cr1 C4 C4A -67.87(9)
C2 Cr1 C4 C4A -105.87(10)
C10B Cr1 C4 C4A -29.16(9)
C3 Cr1 C4 C4A -137.46(14)
P1 Cr1 C4 C4A 85.97(9)
C3 C4 O4 Si4 -90.12(17)
C4A C4 O4 Si4 89.42(17)
Cr1 C4 O4 Si4 179.51(8)
C4 O4 Si4 C41 -122.20(14)
C4 O4 Si4 C42 122.94(14)
C4 O4 Si4 C43 0.29(16)
O4 Si4 C43 C45 70.57(14)
C41 Si4 C43 C45 -169.52(13)
C42 Si4 C43 C45 -49.47(15)
O4 Si4 C43 C44 -53.18(14)
C41 Si4 C43 C44 66.73(14)
C42 Si4 C43 C44 -173.22(12)
O4 Si4 C43 C46 -171.45(11)
C41 Si4 C43 C46 -51.54(15)
C42 Si4 C43 C46 68.51(14)
O4 C4 C4A C10B -173.81(13)
C3 C4 C4A C10B 5.7(2)
Cr1 C4 C4A C10B 54.35(13)
O4 C4 C4A C5 0.3(2)
C3 C4 C4A C5 179.80(14)
Cr1 C4 C4A C5 -131.57(14)
O4 C4 C4A Cr1 131.84(13)
C3 C4 C4A Cr1 -48.63(14)
C1B Cr1 C4A C4 -3.27(17)
C1A Cr1 C4A C4 167.64(10)
C1 Cr1 C4A C4 99.83(10)
C2 Cr1 C4A C4 62.69(9)
C10B Cr1 C4A C4 132.00(13)
C3 Cr1 C4A C4 25.44(9)
P1 Cr1 C4A C4 -98.99(9)
C1B Cr1 C4A C10B -135.27(14)
C1A Cr1 C4A C10B 35.64(12)
C1 Cr1 C4A C10B -32.17(9)
C2 Cr1 C4A C10B -69.31(9)
C3 Cr1 C4A C10B -106.56(10)
P1 Cr1 C4A C10B 129.01(8)
C4 Cr1 C4A C10B -132.00(13)
C1B Cr1 C4A C5 112.41(19)
C1A Cr1 C4A C5 -76.69(18)
C1 Cr1 C4A C5 -144.50(18)
C2 Cr1 C4A C5 178.36(18)
C10B Cr1 C4A C5 -112.3(2)
C3 Cr1 C4A C5 141.11(18)
P1 Cr1 C4A C5 16.69(17)
C4 Cr1 C4A C5 115.7(2)
C4 C4A C5 C6 -172.20(15)
C10B C4A C5 C6 1.9(2)
Cr1 C4A C5 C6 92.2(2)
C4A C5 C6 C6A -5.0(3)
C5 C6 C6A C7 -175.08(16)
C5 C6 C6A C10A 1.3(2)
C10A C6A C7 C8 -1.9(3)
C6 C6A C7 C8 174.57(16)
C6A C7 C8 C9 -1.2(3)
C7 C8 C9 C10 2.3(3)
C8 C9 C10 C10A -0.4(3)
C9 C10 C10A C6A -2.6(2)
C9 C10 C10A C10B 179.74(15)
C7 C6A C10A C10 3.6(2)
C6 C6A C10A C10 -172.77(15)
C7 C6A C10A C10B -178.49(14)
C6 C6A C10A C10B 5.1(2)
C4 C4A C10B C1 -1.2(2)
C5 C4A C10B C1 -175.31(13)
Cr1 C4A C10B C1 54.68(12)
C4 C4A C10B C10A 178.60(14)
C5 C4A C10B C10A 4.5(2)
Cr1 C4A C10B C10A -125.51(14)
C4 C4A C10B Cr1 -55.89(13)
C5 C4A C10B Cr1 130.01(14)
O1 C1 C10B C4A 175.98(13)
C2 C1 C10B C4A -2.7(2)
Cr1 C1 C10B C4A -57.21(12)
O1 C1 C10B C10A -3.8(2)
C2 C1 C10B C10A 177.54(15)
Cr1 C1 C10B C10A 122.99(15)
O1 C1 C10B Cr1 -126.81(13)
C2 C1 C10B Cr1 54.56(14)
C10 C10A C10B C4A 169.82(15)
C6A C10A C10B C4A -7.9(2)
C10 C10A C10B C1 -10.4(2)
C6A C10A C10B C1 171.93(14)
C10 C10A C10B Cr1 78.7(2)
C6A C10A C10B Cr1 -99.01(16)
C1B Cr1 C10B C4A 122.47(16)
C1A Cr1 C10B C4A -150.60(10)
C1 Cr1 C10B C4A 127.79(13)
C2 Cr1 C10B C4A 99.86(10)
C3 Cr1 C10B C4A 62.62(9)
P1 Cr1 C10B C4A -60.06(9)
C4 Cr1 C10B C4A 28.65(9)
C1B Cr1 C10B C1 -5.3(2)
C1A Cr1 C10B C1 81.61(10)
C2 Cr1 C10B C1 -27.92(9)
C3 Cr1 C10B C1 -65.17(9)
C4A Cr1 C10B C1 -127.79(13)
P1 Cr1 C10B C1 172.15(8)
C4 Cr1 C10B C1 -99.13(10)
C1B Cr1 C10B C10A -123.55(18)
C1A Cr1 C10B C10A -36.62(15)
C1 Cr1 C10B C10A -118.23(18)
C2 Cr1 C10B C10A -146.16(15)
C3 Cr1 C10B C10A 176.60(15)
C4A Cr1 C10B C10A 113.98(17)
P1 Cr1 C10B C10A 53.92(15)
C4 Cr1 C10B C10A 142.63(15)
